data_7034411
loop_
_publ_author_name
'Simpson, Peter V.'
'Randles, Michael D.'
'Gupta, Vivek'
'Fu, Junhong'
'Moxey, Graeme J.'
'Schwich, Torsten'
'Morshedi, Mahbod'
'Cifuentes, Marie P.'
'Humphrey, Mark G.'

_publ_section_title
;
 Phosphine, isocyanide, and alkyne reactivity at pentanuclear
 molybdenum/tungsten-iridium clusters.
;
_journal_issue 16
_journal_name_full 'Dalton transactions (Cambridge, England : 2003)'
_journal_page_first 7292
_journal_page_last 7304
_journal_paper_doi 10.1039/c5dt00525f
_journal_volume 44
_journal_year 2015
_chemical_formula_moiety 'C37 H34 Ir3 Mo2 N O8, C H2 Cl2'
_chemical_formula_sum 'C38 H36 Cl2 Ir3 Mo2 N O8'
_chemical_formula_weight 1474.06
_chemical_name_systematic
; 
 ? 
;
_space_group_IT_number 2
_symmetry_cell_setting triclinic
_symmetry_space_group_name_Hall '-P 1'
_symmetry_space_group_name_H-M 'P -1'
_atom_sites_solution_hydrogens geom
_atom_sites_solution_primary direct
_atom_sites_solution_secondary difmap
_audit_creation_method SHELXL-97
_audit_update_record
;
2014-08-11 deposited with the CCDC.
2015-03-12 downloaded from the CCDC.
;
_cell_angle_alpha 73.3974(11)
_cell_angle_beta 67.3962(10)
_cell_angle_gamma 82.4596(11)
_cell_formula_units_Z 2
_cell_length_a 11.6744(2)
_cell_length_b 13.4649(3)
_cell_length_c 14.0805(2)
_cell_measurement_reflns_used 32651
_cell_measurement_temperature 200(2)
_cell_measurement_theta_max 27
_cell_measurement_theta_min 3
_cell_volume 1957.60(6)
_computing_cell_refinement 'DENZO/SCALEPACK (Otwinowski & Minor, 1997)'
_computing_data_collection 'COLLECT (Nonius, 2001).'
_computing_data_reduction 'DENZO/SCALEPACK (Otwinowski & Minor, 1997)'
_computing_molecular_graphics Olex2
_computing_publication_material 'Microsoft Office 2000'
_computing_structure_refinement 'SHELXL-97 (Sheldrick, 2008)'
_computing_structure_solution 'SHELXS-97 (Sheldrick, 2008)'
_diffrn_ambient_temperature 200(2)
_diffrn_measured_fraction_theta_full 0.999
_diffrn_measured_fraction_theta_max 0.999
_diffrn_measurement_device_type 'Nonius Kappa CCD'
_diffrn_measurement_method 'psi and omega scans'
_diffrn_radiation_monochromator graphite
_diffrn_radiation_source 'fine-focus sealed tube'
_diffrn_radiation_type MoK\a
_diffrn_radiation_wavelength 0.71073
_diffrn_reflns_av_R_equivalents 0.0467
_diffrn_reflns_av_sigmaI/netI 0.0348
_diffrn_reflns_limit_h_max 15
_diffrn_reflns_limit_h_min -15
_diffrn_reflns_limit_k_max 17
_diffrn_reflns_limit_k_min -17
_diffrn_reflns_limit_l_max 18
_diffrn_reflns_limit_l_min -18
_diffrn_reflns_number 45073
_diffrn_reflns_theta_full 27.49
_diffrn_reflns_theta_max 27.49
_diffrn_reflns_theta_min 2.81
_exptl_absorpt_coefficient_mu 10.972
_exptl_absorpt_correction_T_max 0.791
_exptl_absorpt_correction_T_min 0.415
_exptl_absorpt_correction_type integration
_exptl_absorpt_process_details
;
via Gaussian method (Coppens, 1970) implemented in maXus (2000)
;
_exptl_crystal_colour black
_exptl_crystal_density_diffrn 2.501
_exptl_crystal_density_method 'not measured'
_exptl_crystal_description plate
_exptl_crystal_F_000 1368
_exptl_crystal_size_max 0.12
_exptl_crystal_size_mid 0.09
_exptl_crystal_size_min 0.02
_refine_diff_density_max 4.748
_refine_diff_density_min -1.605
_refine_diff_density_rms 0.179
_refine_ls_extinction_method none
_refine_ls_goodness_of_fit_ref 1.042
_refine_ls_hydrogen_treatment constr
_refine_ls_matrix_type full
_refine_ls_number_parameters 494
_refine_ls_number_reflns 8977
_refine_ls_number_restraints 0
_refine_ls_restrained_S_all 1.042
_refine_ls_R_factor_all 0.0403
_refine_ls_R_factor_gt 0.0315
_refine_ls_shift/su_max 0.002
_refine_ls_shift/su_mean 0.000
_refine_ls_structure_factor_coef Fsqd
_refine_ls_weighting_details 'calc w=1/[\s^2^(Fo^2^)+(0.0266P)^2^+11.0061P] where P=(Fo^2^+2Fc^2^)/3'
_refine_ls_weighting_scheme calc
_refine_ls_wR_factor_gt 0.0663
_refine_ls_wR_factor_ref 0.0695
_reflns_number_gt 7800
_reflns_number_total 8977
_reflns_threshold_expression >2sigma(I)
_cod_data_source_file c5dt00525f2.cif
_cod_data_source_block 1a
_cod_depositor_comments 'Adding full bibliography for 7034411--7034420.cif.'
_cod_original_sg_symbol_H-M P-1
_cod_database_code 7034411

loop_
_symmetry_equiv_pos_as_xyz
'x, y, z'
'-x, -y, -z'

loop_
_atom_site_label
_atom_site_type_symbol
_atom_site_fract_x
_atom_site_fract_y
_atom_site_fract_z
_atom_site_U_iso_or_equiv
_atom_site_adp_type
_atom_site_occupancy
_atom_site_symmetry_multiplicity
_atom_site_calc_flag
_atom_site_refinement_flags
Ir2 Ir 0.37761(2) 0.304513(18) 0.752301(17) 0.02118(6) Uani 1 1 d .
Ir3 Ir 0.24396(2) 0.129110(17) 0.827322(17) 0.02169(6) Uani 1 1 d .
Ir4 Ir 0.144396(19) 0.309748(17) 0.748158(16) 0.01983(6) Uani 1 1 d .
Mo1 Mo 0.34677(4) 0.21945(4) 0.60679(4) 0.01984(10) Uani 1 1 d .
Mo5 Mo 0.50167(5) 0.10908(4) 0.74029(4) 0.02366(11) Uani 1 1 d .
Cl1 Cl 0.8808(3) 0.2012(2) 0.3036(2) 0.0784(7) Uani 1 1 d .
Cl2 Cl 1.0386(2) 0.1380(2) 0.4298(2) 0.0726(7) Uani 1 1 d .
O111 O 0.3702(5) -0.0187(4) 0.6357(4) 0.0375(11) Uani 1 1 d .
O141 O 0.0886(4) 0.1430(4) 0.6509(4) 0.0358(11) Uani 1 1 d .
O221 O 0.6342(4) 0.3914(4) 0.6300(4) 0.0413(12) Uani 1 1 d .
O241 O 0.3018(4) 0.4964(3) 0.6182(4) 0.0342(10) Uani 1 1 d .
O331 O 0.0726(5) -0.0388(4) 0.8671(5) 0.0510(14) Uani 1 1 d .
O332 O 0.1867(5) 0.1296(4) 1.0548(4) 0.0443(12) Uani 1 1 d .
O351 O 0.3745(5) -0.0955(4) 0.8887(4) 0.0505(14) Uani 1 1 d .
O551 O 0.4912(5) 0.1601(5) 0.9464(4) 0.0509(14) Uani 1 1 d .
N1 N 0.3303(5) 0.4061(4) 0.9388(4) 0.0323(12) Uani 1 1 d .
C1 C 0.5209(6) 0.2643(6) 0.4480(5) 0.0407(18) Uani 1 1 d .
H1 H 0.6007 0.2464 0.4477 0.049 Uiso 1 1 calc R
C2 C 0.4433(7) 0.2015(6) 0.4340(5) 0.0420(17) Uani 1 1 d .
H2 H 0.4626 0.1356 0.4227 0.050 Uiso 1 1 calc R
C3 C 0.3317(7) 0.2578(6) 0.4404(5) 0.0367(16) Uani 1 1 d .
H3 H 0.2638 0.2356 0.4335 0.044 Uiso 1 1 calc R
C4 C 0.3397(6) 0.3540(5) 0.4590(5) 0.0335(15) Uani 1 1 d .
H4 H 0.2781 0.4056 0.4675 0.040 Uiso 1 1 calc R
C5 C 0.4576(6) 0.3572(5) 0.4622(5) 0.0353(15) Uani 1 1 d .
H5 H 0.4884 0.4121 0.4722 0.042 Uiso 1 1 calc R
C6 C 0.6377(7) -0.0245(6) 0.6864(6) 0.0416(17) Uani 1 1 d .
H6 H 0.6090 -0.0893 0.6965 0.050 Uiso 1 1 calc R
C7 C 0.6586(6) 0.0573(6) 0.5953(6) 0.0396(16) Uani 1 1 d .
H7 H 0.6461 0.0560 0.5343 0.047 Uiso 1 1 calc R
C8 C 0.7020(6) 0.1429(6) 0.6108(6) 0.0425(17) Uani 1 1 d .
H8 H 0.7224 0.2076 0.5628 0.051 Uiso 1 1 calc R
C9 C 0.7081(6) 0.1104(7) 0.7138(6) 0.0467(19) Uani 1 1 d .
H9 H 0.7347 0.1505 0.7450 0.056 Uiso 1 1 calc R
C10 C 0.6678(7) 0.0083(6) 0.7614(6) 0.0447(18) Uani 1 1 d .
H10 H 0.6619 -0.0308 0.8293 0.054 Uiso 1 1 calc R
C11 C -0.0412(5) 0.3471(5) 0.7275(5) 0.0284(13) Uani 1 1 d .
C12 C 0.0090(5) 0.4394(5) 0.7218(5) 0.0282(13) Uani 1 1 d .
C13 C 0.0236(5) 0.4306(5) 0.8201(4) 0.0249(12) Uani 1 1 d .
C14 C -0.0216(5) 0.3306(5) 0.8900(4) 0.0253(12) Uani 1 1 d .
C15 C -0.0581(5) 0.2770(5) 0.8321(4) 0.0241(12) Uani 1 1 d .
C16 C -0.0782(6) 0.3275(6) 0.6443(5) 0.0391(16) Uani 1 1 d .
H16A H -0.0225 0.3619 0.5751 0.059 Uiso 1 1 calc R
H16B H -0.1613 0.3536 0.6534 0.059 Uiso 1 1 calc R
H16C H -0.0747 0.2543 0.6509 0.059 Uiso 1 1 calc R
C17 C 0.0308(6) 0.5354(5) 0.6304(6) 0.0396(16) Uani 1 1 d .
H17A H 0.0903 0.5776 0.6315 0.059 Uiso 1 1 calc R
H17B H -0.0460 0.5740 0.6373 0.059 Uiso 1 1 calc R
H17C H 0.0618 0.5158 0.5644 0.059 Uiso 1 1 calc R
C18 C 0.0621(6) 0.5149(5) 0.8500(5) 0.0346(15) Uani 1 1 d .
H18A H 0.0939 0.4852 0.9058 0.052 Uiso 1 1 calc R
H18B H -0.0082 0.5594 0.8743 0.052 Uiso 1 1 calc R
H18C H 0.1254 0.5546 0.7891 0.052 Uiso 1 1 calc R
C19 C -0.0376(6) 0.2952(5) 1.0049(5) 0.0330(14) Uani 1 1 d .
H19A H -0.0447 0.2212 1.0286 0.050 Uiso 1 1 calc R
H19B H -0.1114 0.3270 1.0459 0.050 Uiso 1 1 calc R
H19C H 0.0330 0.3147 1.0140 0.050 Uiso 1 1 calc R
C20 C -0.1206(6) 0.1742(5) 0.8748(5) 0.0321(14) Uani 1 1 d .
H20A H -0.0892 0.1359 0.8215 0.048 Uiso 1 1 calc R
H20B H -0.2085 0.1854 0.8929 0.048 Uiso 1 1 calc R
H20C H -0.1040 0.1356 0.9371 0.048 Uiso 1 1 calc R
C21 C 0.3429(5) 0.3646(5) 0.8728(5) 0.0272(13) Uani 1 1 d .
C22 C 0.3315(5) 0.4706(5) 1.0008(5) 0.0264(13) Uani 1 1 d .
C23 C 0.3593(5) 0.5744(5) 0.9511(5) 0.0290(13) Uani 1 1 d .
C24 C 0.3651(6) 0.6360(6) 1.0138(6) 0.0359(15) Uani 1 1 d .
H24 H 0.3847 0.7055 0.9830 0.043 Uiso 1 1 calc R
C25 C 0.3420(6) 0.5945(6) 1.1215(6) 0.0367(16) Uani 1 1 d .
H25 H 0.3466 0.6363 1.1623 0.044 Uiso 1 1 calc R
C26 C 0.3121(6) 0.4912(6) 1.1686(5) 0.0348(15) Uani 1 1 d .
H26 H 0.2949 0.4648 1.2412 0.042 Uiso 1 1 calc R
C27 C 0.3072(6) 0.4267(5) 1.1095(5) 0.0311(14) Uani 1 1 d .
C28 C 0.3854(7) 0.6182(6) 0.8339(5) 0.0432(17) Uani 1 1 d .
H28A H 0.4585 0.5848 0.7939 0.065 Uiso 1 1 calc R
H28B H 0.3983 0.6913 0.8149 0.065 Uiso 1 1 calc R
H28C H 0.3161 0.6064 0.8181 0.065 Uiso 1 1 calc R
C29 C 0.2786(8) 0.3131(6) 1.1587(6) 0.0494(19) Uani 1 1 d .
H29A H 0.2083 0.2977 1.1465 0.074 Uiso 1 1 calc R
H29B H 0.2604 0.2974 1.2339 0.074 Uiso 1 1 calc R
H29C H 0.3491 0.2720 1.1271 0.074 Uiso 1 1 calc R
C30 C 0.9845(10) 0.1050(7) 0.3423(8) 0.068(3) Uani 1 1 d .
H30A H 0.9427 0.0394 0.3768 0.082 Uiso 1 1 calc R
H30B H 1.0545 0.0966 0.2794 0.082 Uiso 1 1 calc R
C111 C 0.3706(6) 0.0671(5) 0.6390(5) 0.0294(13) Uani 1 1 d .
C141 C 0.1725(6) 0.1834(5) 0.6524(5) 0.0285(13) Uani 1 1 d .
C221 C 0.5382(6) 0.3575(5) 0.6765(5) 0.0280(13) Uani 1 1 d .
C241 C 0.2889(5) 0.4100(5) 0.6716(4) 0.0227(12) Uani 1 1 d .
C331 C 0.1387(6) 0.0245(5) 0.8523(5) 0.0316(14) Uani 1 1 d .
C332 C 0.2051(6) 0.1289(5) 0.9692(5) 0.0312(14) Uani 1 1 d .
C351 C 0.3989(6) -0.0115(5) 0.8385(5) 0.0329(14) Uani 1 1 d .
C551 C 0.4851(6) 0.1490(6) 0.8708(5) 0.0358(15) Uani 1 1 d .

loop_
_atom_site_aniso_label
_atom_site_aniso_U_11
_atom_site_aniso_U_22
_atom_site_aniso_U_33
_atom_site_aniso_U_23
_atom_site_aniso_U_13
_atom_site_aniso_U_12
Ir2 0.02134(11) 0.02384(12) 0.02170(11) -0.00754(9) -0.00913(9) -0.00397(8)
Ir3 0.02360(11) 0.02006(12) 0.02134(11) -0.00179(8) -0.00977(9) -0.00331(8)
Ir4 0.01872(11) 0.02167(12) 0.01977(11) -0.00447(8) -0.00834(8) -0.00054(8)
Mo1 0.0208(2) 0.0224(3) 0.0178(2) -0.00597(19) -0.00754(19) -0.00228(18)
Mo5 0.0232(2) 0.0246(3) 0.0262(2) -0.0067(2) -0.0128(2) 0.0016(2)
Cl1 0.104(2) 0.0683(17) 0.0662(15) -0.0094(12) -0.0414(15) 0.0000(14)
Cl2 0.0635(14) 0.0784(18) 0.0800(16) -0.0150(13) -0.0309(13) -0.0131(12)
O111 0.053(3) 0.025(3) 0.045(3) -0.016(2) -0.026(2) 0.002(2)
O141 0.029(2) 0.048(3) 0.038(3) -0.018(2) -0.015(2) -0.005(2)
O221 0.023(2) 0.044(3) 0.047(3) 0.001(2) -0.008(2) -0.010(2)
O241 0.030(2) 0.025(3) 0.045(3) -0.003(2) -0.014(2) -0.0051(18)
O331 0.053(3) 0.035(3) 0.067(4) -0.001(3) -0.025(3) -0.020(2)
O332 0.041(3) 0.066(4) 0.023(2) -0.007(2) -0.011(2) -0.007(2)
O351 0.051(3) 0.036(3) 0.056(3) 0.009(3) -0.023(3) -0.006(2)
O551 0.061(3) 0.066(4) 0.046(3) -0.029(3) -0.036(3) 0.013(3)
N1 0.034(3) 0.040(3) 0.032(3) -0.019(3) -0.016(2) 0.003(2)
C1 0.026(3) 0.064(5) 0.018(3) -0.003(3) 0.000(3) 0.002(3)
C2 0.061(5) 0.041(4) 0.022(3) -0.015(3) -0.010(3) 0.005(4)
C3 0.043(4) 0.048(4) 0.021(3) -0.004(3) -0.014(3) -0.009(3)
C4 0.041(4) 0.036(4) 0.018(3) 0.002(3) -0.011(3) -0.002(3)
C5 0.041(4) 0.035(4) 0.024(3) 0.000(3) -0.006(3) -0.015(3)
C6 0.039(4) 0.042(4) 0.051(4) -0.023(4) -0.021(3) 0.016(3)
C7 0.031(3) 0.051(5) 0.039(4) -0.019(3) -0.013(3) 0.011(3)
C8 0.024(3) 0.055(5) 0.044(4) -0.013(4) -0.009(3) 0.001(3)
C9 0.024(3) 0.073(6) 0.053(5) -0.030(4) -0.015(3) -0.002(3)
C10 0.037(4) 0.058(5) 0.043(4) -0.015(4) -0.024(3) 0.020(4)
C11 0.019(3) 0.039(4) 0.026(3) -0.006(3) -0.010(2) 0.005(2)
C12 0.021(3) 0.033(4) 0.029(3) -0.004(3) -0.011(2) 0.007(2)
C13 0.026(3) 0.024(3) 0.021(3) -0.008(2) -0.004(2) 0.006(2)
C14 0.027(3) 0.025(3) 0.020(3) -0.007(2) -0.006(2) 0.006(2)
C15 0.014(3) 0.035(3) 0.023(3) -0.011(2) -0.004(2) 0.000(2)
C16 0.035(4) 0.056(5) 0.030(3) -0.002(3) -0.020(3) -0.005(3)
C17 0.036(4) 0.035(4) 0.039(4) 0.001(3) -0.014(3) 0.003(3)
C18 0.040(4) 0.027(3) 0.037(3) -0.011(3) -0.012(3) 0.005(3)
C19 0.044(4) 0.031(4) 0.021(3) -0.005(3) -0.012(3) 0.003(3)
C20 0.024(3) 0.038(4) 0.031(3) -0.008(3) -0.006(3) -0.005(3)
C21 0.027(3) 0.027(3) 0.030(3) -0.009(3) -0.013(3) -0.002(2)
C22 0.029(3) 0.031(3) 0.028(3) -0.015(3) -0.017(3) 0.003(3)
C23 0.025(3) 0.036(4) 0.030(3) -0.011(3) -0.013(3) 0.003(3)
C24 0.032(3) 0.037(4) 0.045(4) -0.017(3) -0.018(3) 0.005(3)
C25 0.033(3) 0.046(4) 0.045(4) -0.030(3) -0.020(3) 0.011(3)
C26 0.037(4) 0.046(4) 0.024(3) -0.015(3) -0.014(3) 0.011(3)
C27 0.032(3) 0.036(4) 0.030(3) -0.011(3) -0.016(3) 0.004(3)
C28 0.046(4) 0.048(5) 0.033(4) 0.000(3) -0.017(3) -0.005(3)
C29 0.066(5) 0.038(4) 0.041(4) 0.000(3) -0.020(4) -0.011(4)
C30 0.086(7) 0.052(6) 0.068(6) -0.023(5) -0.028(5) 0.004(5)
C111 0.034(3) 0.034(4) 0.025(3) -0.009(3) -0.015(3) -0.003(3)
C141 0.028(3) 0.039(4) 0.021(3) -0.007(3) -0.010(2) -0.005(3)
C221 0.030(3) 0.033(4) 0.027(3) -0.006(3) -0.016(3) 0.000(3)
C241 0.020(3) 0.024(3) 0.024(3) -0.009(2) -0.004(2) -0.004(2)
C331 0.036(3) 0.023(3) 0.031(3) 0.005(3) -0.015(3) -0.006(3)
C332 0.028(3) 0.035(4) 0.028(3) -0.004(3) -0.010(3) -0.001(3)
C351 0.030(3) 0.036(4) 0.030(3) -0.001(3) -0.014(3) -0.002(3)
C551 0.033(3) 0.038(4) 0.036(4) -0.006(3) -0.016(3) 0.004(3)

loop_
_atom_type_symbol
_atom_type_description
_atom_type_scat_dispersion_real
_atom_type_scat_dispersion_imag
_atom_type_scat_source
C C 0.0033 0.0016 'International Tables Vol C Tables 4.2.6.8 and 6.1.1.4'
H H 0.0000 0.0000 'International Tables Vol C Tables 4.2.6.8 and 6.1.1.4'
Cl Cl 0.1484 0.1585 'International Tables Vol C Tables 4.2.6.8 and 6.1.1.4'
Ir Ir -1.4442 7.9887 'International Tables Vol C Tables 4.2.6.8 and 6.1.1.4'
Mo Mo -1.6832 0.6857 'International Tables Vol C Tables 4.2.6.8 and 6.1.1.4'
N N 0.0061 0.0033 'International Tables Vol C Tables 4.2.6.8 and 6.1.1.4'
O O 0.0106 0.0060 'International Tables Vol C Tables 4.2.6.8 and 6.1.1.4'

loop_
_exptl_crystal_face_index_h
_exptl_crystal_face_index_k
_exptl_crystal_face_index_l
_exptl_crystal_face_perp_dist
1 0 0 0.045
-1 0 0 0.047
0 1 0 0.015
0 -1 0 0.007
0 0 1 0.060
0 0 -1 0.060
-8 -2 -9 0.040
3 1 4 0.050
8 1 5 0.045

loop_
_geom_angle_atom_site_label_1
_geom_angle_atom_site_label_2
_geom_angle_atom_site_label_3
_geom_angle
C221 Ir2 C21 95.3(3)
C221 Ir2 C241 98.0(2)
C21 Ir2 C241 99.1(2)
C221 Ir2 Ir3 143.8(2)
C21 Ir2 Ir3 107.51(18)
C241 Ir2 Ir3 105.52(16)
C221 Ir2 Ir4 144.41(18)
C21 Ir2 Ir4 100.47(17)
C241 Ir2 Ir4 48.24(16)
Ir3 Ir2 Ir4 58.960(8)
C221 Ir2 Mo1 101.29(18)
C21 Ir2 Mo1 162.15(17)
C241 Ir2 Mo1 72.33(16)
Ir3 Ir2 Mo1 61.706(12)
Ir4 Ir2 Mo1 62.001(12)
C221 Ir2 Mo5 84.04(19)
C21 Ir2 Mo5 123.01(18)
C241 Ir2 Mo5 137.63(16)
Ir3 Ir2 Mo5 60.001(12)
Ir4 Ir2 Mo5 112.472(13)
Mo1 Ir2 Mo5 65.857(15)
C331 Ir3 C332 97.6(3)
C331 Ir3 C351 85.1(3)
C332 Ir3 C351 91.4(2)
C331 Ir3 Ir4 107.53(19)
C332 Ir3 Ir4 103.4(2)
C351 Ir3 Ir4 158.80(15)
C331 Ir3 Ir2 166.20(19)
C332 Ir3 Ir2 92.7(2)
C351 Ir3 Ir2 103.91(16)
Ir4 Ir3 Ir2 60.818(8)
C331 Ir3 Mo5 122.8(2)
C332 Ir3 Mo5 105.90(19)
C351 Ir3 Mo5 43.94(15)
Ir4 Ir3 Mo5 116.096(14)
Ir2 Ir3 Mo5 62.281(13)
C331 Ir3 Mo1 108.9(2)
C332 Ir3 Mo1 152.4(2)
C351 Ir3 Mo1 98.16(15)
Ir4 Ir3 Mo1 61.993(12)
Ir2 Ir3 Mo1 59.953(12)
Mo5 Ir3 Mo1 66.061(15)
C241 Ir4 C13 90.4(2)
C241 Ir4 C15 151.7(2)
C13 Ir4 C15 63.0(2)
C241 Ir4 C14 123.6(2)
C13 Ir4 C14 37.8(2)
C15 Ir4 C14 37.3(2)
C241 Ir4 C12 90.9(2)
C13 Ir4 C12 37.4(2)
C15 Ir4 C12 62.3(2)
C14 Ir4 C12 62.3(2)
C241 Ir4 C11 122.4(2)
C13 Ir4 C11 62.1(2)
C15 Ir4 C11 37.8(2)
C14 Ir4 C11 62.2(2)
C12 Ir4 C11 36.4(2)
C241 Ir4 C141 109.4(2)
C13 Ir4 C141 148.2(2)
C15 Ir4 C141 91.5(2)
C14 Ir4 C141 126.7(2)
C12 Ir4 C141 115.3(2)
C11 Ir4 C141 86.1(2)
C241 Ir4 Ir3 105.13(17)
C13 Ir4 Ir3 133.67(15)
C15 Ir4 Ir3 100.71(16)
C14 Ir4 Ir3 102.31(15)
C12 Ir4 Ir3 162.63(16)
C11 Ir4 Ir3 130.96(17)
C141 Ir4 Ir3 66.10(15)
C241 Ir4 Ir2 46.56(17)
C13 Ir4 Ir2 111.96(16)
C15 Ir4 Ir2 150.28(15)
C14 Ir4 Ir2 119.79(15)
C12 Ir4 Ir2 133.09(17)
C11 Ir4 Ir2 168.77(17)
C141 Ir4 Ir2 99.58(15)
Ir3 Ir4 Ir2 60.222(8)
C241 Ir4 Mo1 70.11(16)
C13 Ir4 Mo1 159.39(16)
C15 Ir4 Mo1 134.41(15)
C14 Ir4 Mo1 162.36(15)
C12 Ir4 Mo1 132.71(15)
C11 Ir4 Mo1 122.37(16)
C141 Ir4 Mo1 43.22(15)
Ir3 Ir4 Mo1 61.235(12)
Ir2 Ir4 Mo1 59.521(11)
C141 Mo1 C111 82.2(3)
C141 Mo1 C3 81.4(2)
C111 Mo1 C3 101.9(2)
C141 Mo1 C2 106.2(3)
C111 Mo1 C2 80.9(3)
C3 Mo1 C2 35.2(3)
C141 Mo1 C1 138.8(2)
C111 Mo1 C1 98.7(3)
C3 Mo1 C1 57.9(2)
C2 Mo1 C1 35.2(3)
C141 Mo1 C4 93.7(2)
C111 Mo1 C4 136.4(2)
C3 Mo1 C4 35.2(2)
C2 Mo1 C4 58.5(2)
C1 Mo1 C4 57.5(2)
C141 Mo1 C5 127.9(2)
C111 Mo1 C5 132.8(3)
C3 Mo1 C5 57.5(2)
C2 Mo1 C5 57.8(3)
C1 Mo1 C5 34.1(2)
C4 Mo1 C5 34.3(2)
C141 Mo1 Ir2 110.29(17)
C111 Mo1 Ir2 113.11(17)
C3 Mo1 Ir2 144.08(18)
C2 Mo1 Ir2 142.2(2)
C1 Mo1 Ir2 107.05(19)
C4 Mo1 Ir2 108.97(17)
C5 Mo1 Ir2 91.24(16)
C141 Mo1 Ir3 68.24(17)
C111 Mo1 Ir3 69.00(17)
C3 Mo1 Ir3 149.02(17)
C2 Mo1 Ir3 149.83(19)
C1 Mo1 Ir3 150.40(17)
C4 Mo1 Ir3 148.33(17)
C5 Mo1 Ir3 149.50(17)
Ir2 Mo1 Ir3 58.340(11)
C141 Mo1 Ir4 55.83(18)
C111 Mo1 Ir4 119.70(18)
C3 Mo1 Ir4 110.79(18)
C2 Mo1 Ir4 145.86(19)
C1 Mo1 Ir4 141.5(2)
C4 Mo1 Ir4 91.60(17)
C5 Mo1 Ir4 107.51(17)
Ir2 Mo1 Ir4 58.478(11)
Ir3 Mo1 Ir4 56.772(11)
C141 Mo1 Mo5 120.27(18)
C111 Mo1 Mo5 59.27(17)
C3 Mo1 Mo5 145.15(18)
C2 Mo1 Mo5 110.01(19)
C1 Mo1 Mo5 93.91(17)
C4 Mo1 Mo5 145.84(17)
C5 Mo1 Mo5 111.51(17)
Ir2 Mo1 Mo5 58.363(14)
Ir3 Mo1 Mo5 56.536(14)
Ir4 Mo1 Mo5 104.065(17)
C351 Mo5 C551 86.2(3)
C351 Mo5 C10 86.1(3)
C551 Mo5 C10 86.3(3)
C351 Mo5 C9 120.6(3)
C551 Mo5 C9 81.1(3)
C10 Mo5 C9 35.6(3)
C351 Mo5 C6 80.7(3)
C551 Mo5 C6 121.0(3)
C10 Mo5 C6 35.9(3)
C9 Mo5 C6 58.8(3)
C351 Mo5 C8 139.1(3)
C551 Mo5 C8 110.8(3)
C10 Mo5 C8 59.5(3)
C9 Mo5 C8 35.5(3)
C6 Mo5 C8 58.5(3)
C351 Mo5 C7 109.7(3)
C551 Mo5 C7 139.1(3)
C10 Mo5 C7 58.7(3)
C9 Mo5 C7 58.3(3)
C6 Mo5 C7 34.5(3)
C8 Mo5 C7 35.0(3)
C351 Mo5 Ir3 59.13(19)
C551 Mo5 Ir3 80.94(19)
C10 Mo5 Ir3 143.5(2)
C9 Mo5 Ir3 161.98(19)
C6 Mo5 Ir3 133.7(2)
C8 Mo5 Ir3 156.62(19)
C7 Mo5 Ir3 139.73(17)
C351 Mo5 Ir2 113.9(2)
C551 Mo5 Ir2 67.09(19)
C10 Mo5 Ir2 144.3(2)
C9 Mo5 Ir2 113.4(2)
C6 Mo5 Ir2 164.6(2)
C8 Mo5 Ir2 107.0(2)
C7 Mo5 Ir2 130.46(19)
Ir3 Mo5 Ir2 57.718(12)
C351 Mo5 Mo1 102.62(18)
C551 Mo5 Mo1 120.83(19)
C10 Mo5 Mo1 151.65(19)
C9 Mo5 Mo1 133.4(2)
C6 Mo5 Mo1 118.15(18)
C8 Mo5 Mo1 99.76(19)
C7 Mo5 Mo1 93.04(17)
Ir3 Mo5 Mo1 57.403(13)
Ir2 Mo5 Mo1 55.781(13)
C21 N1 C22 168.4(7)
C5 C1 C2 108.5(6)
C5 C1 Mo1 74.2(4)
C2 C1 Mo1 71.2(4)
C5 C1 H1 125.7
C2 C1 H1 125.7
Mo1 C1 H1 120.6
C3 C2 C1 106.9(6)
C3 C2 Mo1 72.3(4)
C1 C2 Mo1 73.6(4)
C3 C2 H2 126.5
C1 C2 H2 126.5
Mo1 C2 H2 119.5
C2 C3 C4 108.6(6)
C2 C3 Mo1 72.5(4)
C4 C3 Mo1 73.8(4)
C2 C3 H3 125.7
C4 C3 H3 125.7
Mo1 C3 H3 119.7
C5 C4 C3 107.4(6)
C5 C4 Mo1 74.0(4)
C3 C4 Mo1 71.0(4)
C5 C4 H4 126.3
C3 C4 H4 126.3
Mo1 C4 H4 120.4
C1 C5 C4 108.5(6)
C1 C5 Mo1 71.7(4)
C4 C5 Mo1 71.6(4)
C1 C5 H5 125.7
C4 C5 H5 125.7
Mo1 C5 H5 122.6
C7 C6 C10 108.3(7)
C7 C6 Mo5 74.3(4)
C10 C6 Mo5 70.2(4)
C7 C6 H6 125.8
C10 C6 H6 125.8
Mo5 C6 H6 121.4
C6 C7 C8 108.8(7)
C6 C7 Mo5 71.3(4)
C8 C7 Mo5 71.8(4)
C6 C7 H7 125.6
C8 C7 H7 125.6
Mo5 C7 H7 123.0
C9 C8 C7 106.4(7)
C9 C8 Mo5 70.0(4)
C7 C8 Mo5 73.2(4)
C9 C8 H8 126.8
C7 C8 H8 126.8
Mo5 C8 H8 121.8
C10 C9 C8 109.3(7)
C10 C9 Mo5 71.8(4)
C8 C9 Mo5 74.4(4)
C10 C9 H9 125.3
C8 C9 H9 125.3
Mo5 C9 H9 120.2
C9 C10 C6 107.1(7)
C9 C10 Mo5 72.6(4)
C6 C10 Mo5 73.9(4)
C9 C10 H10 126.5
C6 C10 H10 126.5
Mo5 C10 H10 119.0
C12 C11 C15 107.8(5)
C12 C11 C16 126.0(6)
C15 C11 C16 126.0(6)
C12 C11 Ir4 70.9(3)
C15 C11 Ir4 70.0(3)
C16 C11 Ir4 127.6(4)
C11 C12 C13 109.1(5)
C11 C12 C17 124.8(6)
C13 C12 C17 125.8(6)
C11 C12 Ir4 72.7(3)
C13 C12 Ir4 70.2(3)
C17 C12 Ir4 128.1(4)
C12 C13 C14 107.8(5)
C12 C13 C18 125.8(6)
C14 C13 C18 126.0(5)
C12 C13 Ir4 72.5(3)
C14 C13 Ir4 72.1(3)
C18 C13 Ir4 127.2(4)
C15 C14 C13 107.8(5)
C15 C14 C19 126.8(6)
C13 C14 C19 125.2(6)
C15 C14 Ir4 71.2(3)
C13 C14 Ir4 70.0(3)
C19 C14 Ir4 128.5(4)
C14 C15 C11 107.4(5)
C14 C15 C20 127.0(5)
C11 C15 C20 125.0(5)
C14 C15 Ir4 71.5(3)
C11 C15 Ir4 72.2(3)
C20 C15 Ir4 128.5(4)
C11 C16 H16A 109.5
C11 C16 H16B 109.5
H16A C16 H16B 109.5
C11 C16 H16C 109.5
H16A C16 H16C 109.5
H16B C16 H16C 109.5
C12 C17 H17A 109.5
C12 C17 H17B 109.5
H17A C17 H17B 109.5
C12 C17 H17C 109.5
H17A C17 H17C 109.5
H17B C17 H17C 109.5
C13 C18 H18A 109.5
C13 C18 H18B 109.5
H18A C18 H18B 109.5
C13 C18 H18C 109.5
H18A C18 H18C 109.5
H18B C18 H18C 109.5
C14 C19 H19A 109.5
C14 C19 H19B 109.5
H19A C19 H19B 109.5
C14 C19 H19C 109.5
H19A C19 H19C 109.5
H19B C19 H19C 109.5
C15 C20 H20A 109.5
C15 C20 H20B 109.5
H20A C20 H20B 109.5
C15 C20 H20C 109.5
H20A C20 H20C 109.5
H20B C20 H20C 109.5
N1 C21 Ir2 174.3(6)
C23 C22 N1 118.4(5)
C23 C22 C27 123.3(6)
N1 C22 C27 118.3(6)
C22 C23 C24 117.3(6)
C22 C23 C28 121.5(6)
C24 C23 C28 121.2(6)
C25 C24 C23 120.7(7)
C25 C24 H24 119.6
C23 C24 H24 119.6
C26 C25 C24 120.3(6)
C26 C25 H25 119.9
C24 C25 H25 119.9
C27 C26 C25 121.2(6)
C27 C26 H26 119.4
C25 C26 H26 119.4
C26 C27 C22 117.3(6)
C26 C27 C29 121.9(6)
C22 C27 C29 120.8(6)
C23 C28 H28A 109.5
C23 C28 H28B 109.5
H28A C28 H28B 109.5
C23 C28 H28C 109.5
H28A C28 H28C 109.5
H28B C28 H28C 109.5
C27 C29 H29A 109.5
C27 C29 H29B 109.5
H29A C29 H29B 109.5
C27 C29 H29C 109.5
H29A C29 H29C 109.5
H29B C29 H29C 109.5
Cl2 C30 Cl1 111.5(5)
Cl2 C30 H30A 109.3
Cl1 C30 H30A 109.3
Cl2 C30 H30B 109.3
Cl1 C30 H30B 109.3
H30A C30 H30B 108.0
O111 C111 Mo1 160.4(5)
O141 C141 Mo1 155.4(5)
O141 C141 Ir4 123.3(5)
Mo1 C141 Ir4 81.0(2)
O221 C221 Ir2 178.6(6)
O241 C241 Ir2 138.6(5)
O241 C241 Ir4 135.2(5)
Ir2 C241 Ir4 85.2(2)
O331 C331 Ir3 178.9(6)
O332 C332 Ir3 176.9(6)
O351 C351 Mo5 159.2(6)
O351 C351 Ir3 123.9(5)
Mo5 C351 Ir3 76.9(2)
O551 C551 Mo5 168.6(6)

loop_
_geom_bond_atom_site_label_1
_geom_bond_atom_site_label_2
_geom_bond_distance
Ir2 C221 1.881(6)
Ir2 C21 1.967(6)
Ir2 C241 1.994(6)
Ir2 Ir3 2.7209(3)
Ir2 Ir4 2.7369(3)
Ir2 Mo1 2.7670(5)
Ir2 Mo5 2.8490(6)
Ir3 C331 1.859(6)
Ir3 C332 1.870(6)
Ir3 C351 2.456(7)
Ir3 Ir4 2.6859(3)
Ir3 Mo5 2.7871(5)
Ir3 Mo1 2.8147(5)
Ir4 C241 2.049(6)
Ir4 C13 2.214(5)
Ir4 C15 2.238(5)
Ir4 C14 2.242(5)
Ir4 C12 2.245(6)
Ir4 C11 2.268(6)
Ir4 C141 2.375(6)
Ir4 Mo1 2.8349(5)
Mo1 C141 1.966(6)
Mo1 C111 1.976(7)
Mo1 C3 2.322(6)
Mo1 C2 2.325(6)
Mo1 C1 2.356(6)
Mo1 C4 2.358(6)
Mo1 C5 2.388(6)
Mo1 Mo5 3.0536(7)
Mo5 C351 1.986(7)
Mo5 C551 1.991(7)
Mo5 C10 2.284(7)
Mo5 C9 2.295(7)
Mo5 C6 2.331(7)
Mo5 C8 2.352(7)
Mo5 C7 2.369(7)
Cl1 C30 1.770(10)
Cl2 C30 1.761(10)
O111 C111 1.171(8)
O141 C141 1.191(7)
O221 C221 1.137(7)
O241 C241 1.184(7)
O331 C331 1.146(8)
O332 C332 1.143(8)
O351 C351 1.154(8)
O551 C551 1.145(8)
N1 C21 1.168(8)
N1 C22 1.402(7)
C1 C5 1.391(10)
C1 C2 1.417(11)
C1 H1 0.9300
C2 C3 1.403(10)
C2 H2 0.9300
C3 C4 1.414(10)
C3 H3 0.9300
C4 C5 1.401(9)
C4 H4 0.9300
C5 H5 0.9300
C6 C7 1.393(11)
C6 C10 1.423(10)
C6 H6 0.9300
C7 C8 1.420(11)
C7 H7 0.9300
C8 C9 1.418(11)
C8 H8 0.9300
C9 C10 1.400(12)
C9 H9 0.9300
C10 H10 0.9300
C11 C12 1.410(9)
C11 C15 1.459(8)
C11 C16 1.492(9)
C12 C13 1.428(8)
C12 C17 1.509(9)
C13 C14 1.445(8)
C13 C18 1.491(9)
C14 C15 1.433(8)
C14 C19 1.492(8)
C15 C20 1.504(9)
C16 H16A 0.9600
C16 H16B 0.9600
C16 H16C 0.9600
C17 H17A 0.9600
C17 H17B 0.9600
C17 H17C 0.9600
C18 H18A 0.9600
C18 H18B 0.9600
C18 H18C 0.9600
C19 H19A 0.9600
C19 H19B 0.9600
C19 H19C 0.9600
C20 H20A 0.9600
C20 H20B 0.9600
C20 H20C 0.9600
C22 C23 1.391(9)
C22 C27 1.402(9)
C23 C24 1.396(9)
C23 C28 1.506(9)
C24 C25 1.388(10)
C24 H24 0.9300
C25 C26 1.385(10)
C25 H25 0.9300
C26 C27 1.382(9)
C26 H26 0.9300
C27 C29 1.510(10)
C28 H28A 0.9600
C28 H28B 0.9600
C28 H28C 0.9600
C29 H29A 0.9600
C29 H29B 0.9600
C29 H29C 0.9600
C30 H30A 0.9700
C30 H30B 0.9700
